data_7703432
loop_
_publ_author_name
'Azuma, Shinya'
'Kadoguchi, Taiga'
'Eguchi, Yohei'
'Hirabaru, Hikaru'
'Ota, Hiromi'
'Sadakane, Masahiro'
'Yanagisawa, Kazumichi'
'Hasegawa, Takuya'
'Ueda, Tadaharu'

_publ_section_title
;
 Metal-substituted tungstosulfates with Keggin structure: synthesis and
 characterization.
;
_journal_issue 9
_journal_name_full 'Dalton transactions (Cambridge, England : 2003)'
_journal_page_first 2766
_journal_page_last 2770
_journal_paper_doi 10.1039/c9dt04737a
_journal_volume 49
_journal_year 2020
_chemical_formula_moiety 'Mn O39 S W11'
_chemical_formula_sum 'Mn O39 S W11'
_chemical_formula_weight 2733.32
_space_group_crystal_system cubic
_space_group_IT_number 229
_space_group_name_Hall '-I 4 2 3'
_space_group_name_H-M_alt 'I m -3 m'
_atom_sites_solution_primary direct
_atom_sites_solution_secondary difmap
_audit_update_record
;
2019-11-27 deposited with the CCDC.	2020-02-03 downloaded from the CCDC.
;
_cell_angle_alpha 90.0000
_cell_angle_beta 90.0000
_cell_angle_gamma 90.0000
_cell_formula_units_Z 2
_cell_length_a 17.864(16)
_cell_length_b 17.864(16)
_cell_length_c 17.864(16)
_cell_measurement_reflns_used 7503
_cell_measurement_temperature 100
_cell_measurement_theta_max 27.40
_cell_measurement_theta_min 3.20
_cell_volume 5701(9)
_computing_cell_refinement 'CrystalClear-SM Expert 2.0 r16'
_computing_data_collection 'CrystalClear-SM Expert 2.0 r16 (Rigaku, 2014)'
_computing_data_reduction 'CrystalClear-SM Expert 2.0 r16'
_computing_molecular_graphics 'CrystalStructure 4.2.4'
_computing_publication_material 'CrystalStructure 4.2.4 (Rigaku, 2016)'
_computing_structure_refinement 'SHELXL Version 2016/6 (Sheldrick, 2008)'
_computing_structure_solution 'SIR2011 (Burla, et al., 2012)'
_diffrn_ambient_temperature 100
_diffrn_detector_area_resol_mean 7.111
_diffrn_measured_fraction_theta_full 0.995
_diffrn_measured_fraction_theta_max 0.996
_diffrn_measurement_device_type 'Rigaku Saturn724'
_diffrn_measurement_method \w
_diffrn_radiation_type 'Mo K\a'
_diffrn_radiation_wavelength 0.71075
_diffrn_reflns_av_R_equivalents 0.0974
_diffrn_reflns_Laue_measured_fraction_full 0.995
_diffrn_reflns_Laue_measured_fraction_max 0.996
_diffrn_reflns_limit_h_max 23
_diffrn_reflns_limit_h_min -23
_diffrn_reflns_limit_k_max 23
_diffrn_reflns_limit_k_min -23
_diffrn_reflns_limit_l_max 23
_diffrn_reflns_limit_l_min -23
_diffrn_reflns_number 43310
_diffrn_reflns_point_group_measured_fraction_full 0.995
_diffrn_reflns_point_group_measured_fraction_max 0.996
_diffrn_reflns_theta_full 25.242
_diffrn_reflns_theta_max 27.257
_diffrn_reflns_theta_min 3.226
_diffrn_standards_number 0
_exptl_absorpt_coefficient_mu 11.219
_exptl_absorpt_correction_T_max 0.291
_exptl_absorpt_correction_T_min 0.202
_exptl_absorpt_correction_type multi-scan
_exptl_absorpt_process_details 'REQAB (Rigaku, 1998)'
_exptl_crystal_colour brown
_exptl_crystal_density_diffrn 1.592
_exptl_crystal_density_method 'not measured'
_exptl_crystal_description prism
_exptl_crystal_F_000 2334.00
_exptl_crystal_size_max 0.130
_exptl_crystal_size_mid 0.130
_exptl_crystal_size_min 0.110
_refine_diff_density_max 1.06
_refine_diff_density_min -0.76
_refine_ls_extinction_method none
_refine_ls_goodness_of_fit_ref 1.211
_refine_ls_number_parameters 19
_refine_ls_number_reflns 668
_refine_ls_number_restraints 6
_refine_ls_R_factor_all 0.0753
_refine_ls_R_factor_gt 0.0726
_refine_ls_shift/su_max 0.000
_refine_ls_structure_factor_coef Fsqd
_refine_ls_weighting_details 'w = 1/[\s^2^(Fo^2^)+(0.0654P)^2^+93.3820P] where P=(Fo^2^+2Fc^2^)/3'
_refine_ls_weighting_scheme calc
_refine_ls_wR_factor_gt 0.1739
_refine_ls_wR_factor_ref 0.1755
_reflns_Friedel_coverage 0.000
_reflns_number_gt 639
_reflns_number_total 668
_reflns_threshold_expression F^2^>2.0\s(F^2^)
_cod_data_source_file c9dt04737a2.cif
_cod_data_source_block 1209a_CCDC1
_cod_depositor_comments 'Adding full bibliography for 7703428--7703432.cif.'
_cod_database_code 7703432

loop_
_space_group_symop_operation_xyz
'x, y, z'
'z, x, y'
'y, z, x'
'x, z, y'
'y, x, z'
'z, y, x'
'x, -y, -z'
'z, -x, -y'
'y, -z, -x'
'x, -z, -y'
'y, -x, -z'
'z, -y, -x'
'-x, y, -z'
'-z, x, -y'
'-y, z, -x'
'-x, z, -y'
'-y, x, -z'
'-z, y, -x'
'-x, -y, z'
'-z, -x, y'
'-y, -z, x'
'-x, -z, y'
'-y, -x, z'
'-z, -y, x'
'x+1/2, y+1/2, z+1/2'
'z+1/2, x+1/2, y+1/2'
'y+1/2, z+1/2, x+1/2'
'x+1/2, z+1/2, y+1/2'
'y+1/2, x+1/2, z+1/2'
'z+1/2, y+1/2, x+1/2'
'x+1/2, -y+1/2, -z+1/2'
'z+1/2, -x+1/2, -y+1/2'
'y+1/2, -z+1/2, -x+1/2'
'x+1/2, -z+1/2, -y+1/2'
'y+1/2, -x+1/2, -z+1/2'
'z+1/2, -y+1/2, -x+1/2'
'-x+1/2, y+1/2, -z+1/2'
'-z+1/2, x+1/2, -y+1/2'
'-y+1/2, z+1/2, -x+1/2'
'-x+1/2, z+1/2, -y+1/2'
'-y+1/2, x+1/2, -z+1/2'
'-z+1/2, y+1/2, -x+1/2'
'-x+1/2, -y+1/2, z+1/2'
'-z+1/2, -x+1/2, y+1/2'
'-y+1/2, -z+1/2, x+1/2'
'-x+1/2, -z+1/2, y+1/2'
'-y+1/2, -x+1/2, z+1/2'
'-z+1/2, -y+1/2, x+1/2'
'-x, -y, -z'
'-z, -x, -y'
'-y, -z, -x'
'-x, -z, -y'
'-y, -x, -z'
'-z, -y, -x'
'-x, y, z'
'-z, x, y'
'-y, z, x'
'-x, z, y'
'-y, x, z'
'-z, y, x'
'x, -y, z'
'z, -x, y'
'y, -z, x'
'x, -z, y'
'y, -x, z'
'z, -y, x'
'x, y, -z'
'z, x, -y'
'y, z, -x'
'x, z, -y'
'y, x, -z'
'z, y, -x'
'-x+1/2, -y+1/2, -z+1/2'
'-z+1/2, -x+1/2, -y+1/2'
'-y+1/2, -z+1/2, -x+1/2'
'-x+1/2, -z+1/2, -y+1/2'
'-y+1/2, -x+1/2, -z+1/2'
'-z+1/2, -y+1/2, -x+1/2'
'-x+1/2, y+1/2, z+1/2'
'-z+1/2, x+1/2, y+1/2'
'-y+1/2, z+1/2, x+1/2'
'-x+1/2, z+1/2, y+1/2'
'-y+1/2, x+1/2, z+1/2'
'-z+1/2, y+1/2, x+1/2'
'x+1/2, -y+1/2, z+1/2'
'z+1/2, -x+1/2, y+1/2'
'y+1/2, -z+1/2, x+1/2'
'x+1/2, -z+1/2, y+1/2'
'y+1/2, -x+1/2, z+1/2'
'z+1/2, -y+1/2, x+1/2'
'x+1/2, y+1/2, -z+1/2'
'z+1/2, x+1/2, -y+1/2'
'y+1/2, z+1/2, -x+1/2'
'x+1/2, z+1/2, -y+1/2'
'y+1/2, x+1/2, -z+1/2'
'z+1/2, y+1/2, -x+1/2'

loop_
_atom_site_label
_atom_site_type_symbol
_atom_site_fract_x
_atom_site_fract_y
_atom_site_fract_z
_atom_site_U_iso_or_equiv
_atom_site_adp_type
_atom_site_occupancy
_atom_site_site_symmetry_order
_atom_site_calc_flag
_atom_site_refinement_flags_posn
_atom_site_refinement_flags_adp
_atom_site_refinement_flags_occupancy
W1 W 0.64415(3) 0.64415(3) 0.500000 0.0812(5) Uani 0.9165 4 d S TU P
Mn1 Mn 0.64415(3) 0.64415(3) 0.500000 0.0812(5) Uani 0.0833 4 d S TU P
S1 S 0.500000 0.500000 0.500000 0.033(2) Uani 1 48 d S TU P
O1 O 0.7138(6) 0.7138(6) 0.500000 0.143(8) Uani 0.9167 4 d S TU P
O2 O 0.6799(8) 0.5736(6) 0.5736(6) 0.110(4) Uani 1 2 d S TU P
O3 O 0.5481(8) 0.5481(8) 0.5481(8) 0.053(7) Uani 0.5 6 d S TU P

loop_
_atom_site_aniso_label
_atom_site_aniso_U_11
_atom_site_aniso_U_22
_atom_site_aniso_U_33
_atom_site_aniso_U_23
_atom_site_aniso_U_13
_atom_site_aniso_U_12
W1 0.0700(6) 0.0700(6) 0.1037(9) 0.000 0.000 -0.0313(5)
Mn1 0.0700(6) 0.0700(6) 0.1037(9) 0.000 0.000 -0.0313(5)
S1 0.033(2) 0.033(2) 0.033(2) 0.000 0.000 0.000
O1 0.121(12) 0.121(12) 0.18(2) 0.000 0.000 -0.091(13)
O2 0.093(9) 0.119(6) 0.119(6) 0.013(7) 0.009(6) 0.009(6)
O3 0.053(7) 0.053(7) 0.053(7) -0.017(5) -0.017(5) -0.017(5)

loop_
_atom_type_symbol
_atom_type_description
_atom_type_scat_dispersion_real
_atom_type_scat_dispersion_imag
_atom_type_scat_source
Mn Mn 0.3368 0.7283
;
International Tables for Crystallography
(Vol. C, Tables 4.2.6.8 and 6.1.1.4)
;
O O 0.0106 0.0060
;
International Tables for Crystallography
(Vol. C, Tables 4.2.6.8 and 6.1.1.4)
;
S S 0.1246 0.1234
;
International Tables for Crystallography
(Vol. C, Tables 4.2.6.8 and 6.1.1.4)
;
W W -0.8490 6.8722
;
International Tables for Crystallography
(Vol. C, Tables 4.2.6.8 and 6.1.1.4)
;

loop_
_geom_angle_atom_site_label_1
_geom_angle_atom_site_label_2
_geom_angle_atom_site_label_3
_geom_angle
_geom_angle_site_symmetry_1
_geom_angle_site_symmetry_3
O1 W1 O2 103.2(4) . .
O1 W1 O2 103.2(4) . 68_556
O2 W1 O2 153.6(8) . 68_556
O1 W1 O2 103.2(4) . 67_556
O2 W1 O2 85.9(8) . 67_556
O2 W1 O2 88.2(8) 68_556 67_556
O1 W1 O2 103.2(4) . 2
O2 W1 O2 88.2(8) . 2
O2 W1 O2 85.9(8) 68_556 2
O2 W1 O2 153.6(8) 67_556 2
O3 S1 O3 180.0(8) . 49_666
O3 S1 O3 70.5 . 67_556
O3 S1 O3 109.471(3) 49_666 67_556
O3 S1 O3 109.471(8) . 7_566
O3 S1 O3 70.529(2) 49_666 7_566
O3 S1 O3 70.5 67_556 7_566
O3 S1 O3 70.529(2) . 55_655
O3 S1 O3 109.471(1) 49_666 55_655
O3 S1 O3 109.471(3) 67_556 55_655
O3 S1 O3 180.0 7_566 55_655
O3 S1 O3 109.471(4) . 13_656
O3 S1 O3 70.529(4) 49_666 13_656
O3 S1 O3 70.529(2) 67_556 13_656
O3 S1 O3 109.471(1) 7_566 13_656
O3 S1 O3 70.529(4) 55_655 13_656
O3 S1 O3 70.5 . 61_565
O3 S1 O3 109.5 49_666 61_565
O3 S1 O3 109.471(8) 67_556 61_565
O3 S1 O3 70.529(2) 7_566 61_565
O3 S1 O3 109.471(1) 55_655 61_565
O3 S1 O3 180.0(8) 13_656 61_565
O3 S1 O3 109.5 . 19_665
O3 S1 O3 70.529(6) 49_666 19_665
O3 S1 O3 180.0(8) 67_556 19_665
O3 S1 O3 109.5 7_566 19_665
O3 S1 O3 70.529(6) 55_655 19_665
O3 S1 O3 109.471(1) 13_656 19_665
O3 S1 O3 70.529(6) 61_565 19_665
W1 O2 W1 141.3(8) . 3
S1 O3 O3 54.738(2) . 67_556
S1 O3 O3 54.738(1) . 55_655
O3 O3 O3 90.003(2) 67_556 55_655
S1 O3 O3 54.738(1) . 61_565
O3 O3 O3 90.003(1) 67_556 61_565
O3 O3 O3 90.003(3) 55_655 61_565

loop_
_geom_bond_atom_site_label_1
_geom_bond_atom_site_label_2
_geom_bond_distance
_geom_bond_site_symmetry_2
W1 O1 1.759(17) .
W1 O2 1.930(5) .
W1 O2 1.930(5) 68_556
W1 O2 1.930(5) 67_556
W1 O2 1.930(5) 2
S1 O3 1.49(2) .
S1 O3 1.49(2) 49_666
S1 O3 1.49(2) 67_556
S1 O3 1.49(2) 7_566
S1 O3 1.49(2) 55_655
S1 O3 1.49(2) 13_656
S1 O3 1.49(2) 61_565
S1 O3 1.49(2) 19_665
O3 O3 1.72(3) 67_556
O3 O3 1.72(3) 55_655
O3 O3 1.72(3) 61_565

loop_
_geom_torsion_atom_site_label_1
_geom_torsion_atom_site_label_2
_geom_torsion_atom_site_label_3
_geom_torsion_atom_site_label_4
_geom_torsion
_geom_torsion_site_symmetry_1
_geom_torsion_site_symmetry_4
O3 S1 O3 O3 60.000(2) 7_566 67_556
O3 S1 O3 O3 -120.000(2) 55_655 67_556
O3 S1 O3 O3 -60.000(2) 13_656 67_556
O3 S1 O3 O3 120.000(2) 61_565 67_556
O3 S1 O3 O3 180.000(0) 19_665 67_556
O3 S1 O3 O3 120.000(1) 67_556 55_655
O3 S1 O3 O3 180.000(0) 7_566 55_655
O3 S1 O3 O3 60.000(2) 13_656 55_655
O3 S1 O3 O3 -120.000(2) 61_565 55_655
O3 S1 O3 O3 -60.000(1) 19_665 55_655
O3 S1 O3 O3 -120.000(2) 67_556 61_565
O3 S1 O3 O3 -60.000(2) 7_566 61_565
O3 S1 O3 O3 120.000(2) 55_655 61_565
O3 S1 O3 O3 180.000(2) 13_656 61_565
O3 S1 O3 O3 60.000(2) 19_665 61_565
